data_4306244
loop_
_publ_author_name
'Victor I. Ovcharenko'
'Galina V. Romanenko'
'Ksenia Yu. Maryunina'
'Artem S. Bogomyakov'
'Elena V. Gorelik'

_publ_section_title
;
Thermally Induced Magnetic Anomalies in Solvates of the
Bis(hexafluoroacetylacetonate)copper(II) Complex with Pyrazolyl-Substituted
Nitronyl Nitroxide
;
_journal_name_full 'Inorganic Chemistry'
_journal_page_first 9537
_journal_page_last 9552
_journal_paper_doi 10.1021/ic8011074
_journal_volume 47
_journal_year 2008
_chemical_formula_sum 'C28 H33 Cu F12 N4 O6'
_chemical_formula_weight 813.12
_chemical_name_systematic
; 
 catena-(bis(m2-4,4,5,5-Tetramethyl-2-
 (1-butylpyrazole-4-yl)-4,5-dihydro-1H-
 imidazol-3-oxide-1-oxyl)-tetrakis(1,
 1,1,5,5,5-hexafluoropentan-2,4-
 dionato)-di-copper(ii)) octene solvate
;
_space_group_IT_number 2
_symmetry_cell_setting triclinic
_symmetry_space_group_name_Hall '-P 1'
_symmetry_space_group_name_H-M 'P -1'
_atom_sites_solution_hydrogens geom
_atom_sites_solution_primary direct
_atom_sites_solution_secondary difmap
_audit_creation_method SHELXL-97
_cell_angle_alpha 76.349(3)
_cell_angle_beta 65.266(2)
_cell_angle_gamma 83.541(3)
_cell_formula_units_Z 2
_cell_length_a 10.7451(19)
_cell_length_b 13.202(2)
_cell_length_c 13.504(2)
_cell_measurement_reflns_used 5084
_cell_measurement_temperature 125(2)
_cell_measurement_theta_max 23.13
_cell_measurement_theta_min 2.38
_cell_volume 1690.5(5)
_computing_cell_refinement 'Bruker SMART'
_computing_data_collection 'Bruker SMART'
_computing_data_reduction 'Bruker SAINT'
_computing_molecular_graphics 'Bruker SHELXTL'
_computing_publication_material 'Bruker SHELXTL'
_computing_structure_refinement 'SHELXL-97 (Sheldrick, 1997)'
_computing_structure_solution 'SHELXS-97 (Sheldrick, 1990)'
_diffrn_ambient_temperature 125(2)
_diffrn_measured_fraction_theta_full 0.992
_diffrn_measured_fraction_theta_max 0.992
_diffrn_measurement_device_type 'CCD area detector'
_diffrn_measurement_method 'phi and omega scans'
_diffrn_radiation_monochromator graphite
_diffrn_radiation_source 'fine-focus sealed tube'
_diffrn_radiation_type MoK\a
_diffrn_radiation_wavelength 0.71073
_diffrn_reflns_av_R_equivalents 0.0857
_diffrn_reflns_av_sigmaI/netI 0.0738
_diffrn_reflns_limit_h_max 11
_diffrn_reflns_limit_h_min -11
_diffrn_reflns_limit_k_max 14
_diffrn_reflns_limit_k_min -14
_diffrn_reflns_limit_l_max 14
_diffrn_reflns_limit_l_min -14
_diffrn_reflns_number 13019
_diffrn_reflns_theta_full 23.27
_diffrn_reflns_theta_max 23.27
_diffrn_reflns_theta_min 2.07
_exptl_absorpt_coefficient_mu 0.759
_exptl_absorpt_correction_type none
_exptl_crystal_density_diffrn 1.597
_exptl_crystal_density_method 'not measured'
_exptl_crystal_F_000 828
_refine_diff_density_max 0.588
_refine_diff_density_min -0.345
_refine_diff_density_rms 0.061
_refine_ls_extinction_method none
_refine_ls_goodness_of_fit_ref 0.914
_refine_ls_hydrogen_treatment constr
_refine_ls_matrix_type full
_refine_ls_number_parameters 580
_refine_ls_number_reflns 4820
_refine_ls_number_restraints 11
_refine_ls_restrained_S_all 0.948
_refine_ls_R_factor_all 0.0553
_refine_ls_R_factor_gt 0.0442
_refine_ls_shift/su_max 1.193
_refine_ls_shift/su_mean 0.067
_refine_ls_structure_factor_coef Fsqd
_refine_ls_weighting_details 'calc w=1/[\s^2^(Fo^2^)+(0.0833P)^2^+0.6852P] where P=(Fo^2^+2Fc^2^)/3'
_refine_ls_weighting_scheme calc
_refine_ls_wR_factor_gt 0.1233
_refine_ls_wR_factor_ref 0.1302
_reflns_number_gt 3818
_reflns_number_total 4820
_reflns_threshold_expression >2sigma(I)
_cod_data_source_file ic8011074_si_001_44.cif
_cod_data_source_block c8en125
_cod_depositor_comments
;
The following automatic conversions were performed:
'_symmetry_cell_setting' value 'Triclinic' changed to 'triclinic'
according to '/home/saulius/struct/CIF-dictionaries/cif_core.dic'
dictionary named 'cif_core.dic' version 2.4.1 from 2010-06-29.

Automatic conversion script
Id: cif_fix_enum 1527 2010-12-29 10:47:43Z saulius 
;
_cod_original_cell_volume 1690.6(5)
_cod_database_code 4306244

loop_
_symmetry_equiv_pos_as_xyz
'x, y, z'
'-x, -y, -z'

loop_
_atom_site_label
_atom_site_type_symbol
_atom_site_fract_x
_atom_site_fract_y
_atom_site_fract_z
_atom_site_U_iso_or_equiv
_atom_site_adp_type
_atom_site_occupancy
_atom_site_symmetry_multiplicity
_atom_site_calc_flag
_atom_site_refinement_flags
_atom_site_disorder_assembly
_atom_site_disorder_group
Cu1 Cu 0.0000 0.0000 0.0000 0.02973(16) Uani 1 2 d S . .
O1 O 0.1067(2) -0.12386(17) 0.02994(18) 0.0368(5) Uani 1 1 d . . .
C1 C 0.2833(4) -0.2431(3) 0.0204(4) 0.0449(9) Uani 1 1 d . . .
F1 F 0.2471(11) -0.2782(9) 0.1183(10) 0.092(4) Uani 0.50 1 d P . .
F2 F 0.2516(11) -0.2999(9) -0.0182(11) 0.095(4) Uani 0.50 1 d P . .
F3 F 0.4170(2) -0.25405(16) -0.0183(2) 0.0692(7) Uani 1 1 d . . .
F1A F 0.2218(10) -0.2862(8) 0.1345(9) 0.055(2) Uani 0.50 1 d P . .
F2A F 0.2327(9) -0.3046(8) -0.0314(8) 0.055(2) Uani 0.50 1 d P . .
C2 C 0.2339(3) -0.1317(3) -0.0048(3) 0.0358(8) Uani 1 1 d . . .
C3 C 0.3290(3) -0.0555(3) -0.0591(3) 0.0429(9) Uani 1 1 d . . .
H3A H 0.4232 -0.0742 -0.0801 0.052 Uiso 1 1 calc R . .
C4 C 0.2935(4) 0.0485(3) -0.0847(3) 0.0406(8) Uani 1 1 d . . .
C5 C 0.4063(5) 0.1269(3) -0.1490(4) 0.0627(12) Uani 1 1 d . . .
F4 F 0.3900(8) 0.1803(8) -0.2415(9) 0.101(4) Uani 0.50 1 d P . .
F5 F 0.5315(10) 0.0903(7) -0.1776(12) 0.125(7) Uani 0.50 1 d P . .
F6 F 0.4031(12) 0.2008(9) -0.1189(14) 0.156(6) Uani 0.50 1 d P . .
F4A F 0.4436(13) 0.1379(10) -0.2513(8) 0.141(5) Uani 0.50 1 d P . .
F5A F 0.5115(9) 0.0999(9) -0.1277(12) 0.105(4) Uani 0.50 1 d P . .
F6A F 0.3675(9) 0.2151(6) -0.0983(8) 0.066(2) Uani 0.50 1 d P . .
O2 O 0.1766(2) 0.08764(18) -0.0606(2) 0.0427(6) Uani 1 1 d . . .
Cu2 Cu 0.0000 -0.5000 0.5000 0.04189(18) Uani 1 2 d S . .
O3 O 0.1541(2) -0.43890(17) 0.5004(2) 0.0421(6) Uani 1 1 d . . .
C6 C 0.3663(4) -0.3696(3) 0.4432(4) 0.0514(10) Uani 1 1 d . . .
F7 F 0.4935(9) -0.3721(9) 0.3824(10) 0.065(3) Uani 0.50 1 d P . .
F8 F 0.3555(9) -0.3992(8) 0.5508(9) 0.076(3) Uani 0.50 1 d P . .
F9 F 0.3266(2) -0.27306(18) 0.4470(2) 0.0753(8) Uani 1 1 d . . .
F7A F 0.3871(10) -0.4257(8) 0.5268(10) 0.075(3) Uani 0.50 1 d P . .
F9A F 0.4924(10) -0.3642(10) 0.3535(10) 0.070(3) Uani 0.50 1 d P . .
C7 C 0.2695(3) -0.4271(2) 0.4212(3) 0.0424(9) Uani 1 1 d . . .
C8 C 0.3141(3) -0.4583(3) 0.3220(3) 0.0491(10) Uani 1 1 d . . .
H8A H 0.4036 -0.4403 0.2671 0.059 Uiso 1 1 calc R . .
C9 C 0.2323(4) -0.5151(3) 0.2994(3) 0.0477(10) Uani 1 1 d . . .
C10 C 0.2903(4) -0.5479(3) 0.1884(4) 0.0649(13) Uani 1 1 d . . .
F10 F 0.3549(8) -0.6461(6) 0.2125(6) 0.079(2) Uani 0.50 1 d P . .
F11 F 0.3950(3) -0.4943(2) 0.1129(2) 0.0804(8) Uani 1 1 d . . .
F12 F 0.2069(8) -0.5665(7) 0.1608(7) 0.092(3) Uani 0.50 1 d P . .
F11A F 0.1947(10) -0.5152(6) 0.1332(7) 0.078(2) Uani 0.50 1 d P . .
F12A F 0.3018(7) -0.6444(5) 0.1870(6) 0.066(2) Uani 0.50 1 d P . .
O4 O 0.1128(2) -0.54563(17) 0.3611(2) 0.0435(6) Uani 1 1 d . . .
O01 O -0.0868(2) 0.01800(17) 0.1719(2) 0.0439(6) Uani 1 1 d . . .
N1 N -0.0143(3) 0.0274(2) 0.2255(3) 0.0391(7) Uani 1 1 d . . .
C01 C 0.0053(3) 0.1308(3) 0.2429(3) 0.0433(9) Uani 1 1 d . . .
C02 C 0.0383(4) 0.2137(3) 0.1375(3) 0.0480(9) Uani 1 1 d . . .
H02A H -0.0417 0.2265 0.1188 0.072 Uiso 1 1 calc R . .
H02B H 0.1159 0.1902 0.0764 0.072 Uiso 1 1 calc R . .
H02C H 0.0621 0.2783 0.1490 0.072 Uiso 1 1 calc R . .
C03 C -0.1295(4) 0.1572(3) 0.3344(4) 0.0575(11) Uani 1 1 d . . .
H03A H -0.2000 0.1745 0.3045 0.086 Uiso 1 1 calc R . .
H03B H -0.1165 0.2170 0.3602 0.086 Uiso 1 1 calc R . .
H03C H -0.1586 0.0970 0.3969 0.086 Uiso 1 1 calc R . .
C04 C 0.1224(3) 0.1026(3) 0.2825(3) 0.0417(9) Uani 1 1 d . . .
C05 C 0.2646(3) 0.1106(3) 0.1886(3) 0.0465(9) Uani 1 1 d . . .
H05A H 0.3334 0.0916 0.2200 0.070 Uiso 1 1 calc R . .
H05B H 0.2795 0.1823 0.1450 0.070 Uiso 1 1 calc R . .
H05C H 0.2727 0.0632 0.1402 0.070 Uiso 1 1 calc R . .
C06 C 0.1154(4) 0.1561(3) 0.3715(3) 0.0549(10) Uani 1 1 d . . .
H06A H 0.1935 0.1334 0.3914 0.082 Uiso 1 1 calc R . .
H06B H 0.0298 0.1380 0.4376 0.082 Uiso 1 1 calc R . .
H06C H 0.1183 0.2318 0.3436 0.082 Uiso 1 1 calc R . .
N2 N 0.0988(3) -0.0113(2) 0.3297(2) 0.0393(7) Uani 1 1 d . . .
O02 O 0.1549(2) -0.06403(19) 0.3919(2) 0.0486(6) Uani 1 1 d . . .
C07 C 0.0258(3) -0.0510(3) 0.2879(3) 0.0379(8) Uani 1 1 d . . .
C08 C -0.0049(3) -0.1582(2) 0.3102(3) 0.0349(8) Uani 1 1 d . . .
C09 C 0.0308(3) -0.2435(2) 0.3773(3) 0.0377(8) Uani 1 1 d . . .
H09A H 0.0848 -0.2388 0.4166 0.045 Uiso 1 1 calc R . .
N3 N -0.0187(3) -0.3308(2) 0.3797(2) 0.0407(7) Uani 1 1 d . . .
N4 N -0.0861(3) -0.3030(2) 0.3111(2) 0.0414(7) Uani 1 1 d . . .
C041 C -0.1519(4) -0.3813(3) 0.2902(3) 0.0531(10) Uani 1 1 d . . .
H04A H -0.1309 -0.4510 0.3274 0.064 Uiso 1 1 calc R . .
H04B H -0.2524 -0.3702 0.3247 0.064 Uiso 1 1 calc R . .
C042 C -0.1114(6) -0.3807(5) 0.1750(5) 0.1042(19) Uani 1 1 d D . .
H04C H -0.0109 -0.3731 0.1346 0.125 Uiso 1 1 calc R . .
H04D H -0.1560 -0.3214 0.1412 0.125 Uiso 1 1 calc R . .
C043 C -0.1594(9) -0.4947(9) 0.1658(7) 0.187(5) Uani 1 1 d D . .
H04E H -0.0824 -0.5313 0.1151 0.224 Uiso 1 1 calc R . .
H04F H -0.2026 -0.5417 0.2396 0.224 Uiso 1 1 calc R . .
C044 C -0.2409(12) -0.4583(6) 0.1268(11) 0.220(6) Uani 1 1 d D . .
H04G H -0.2819 -0.5145 0.1148 0.331 Uiso 1 1 calc R . .
H04H H -0.1943 -0.4103 0.0554 0.331 Uiso 1 1 calc R . .
H04I H -0.3130 -0.4204 0.1783 0.331 Uiso 1 1 calc R . .
C010 C -0.0808(3) -0.2019(3) 0.2696(3) 0.0415(9) Uani 1 1 d . . .
H01A H -0.1215 -0.1654 0.2208 0.050 Uiso 1 1 calc R . .
C1S C 0.468(2) 0.2241(17) 0.3454(18) 0.192(11) Uani 0.50 1 d PD . .
C2S C 0.3861(14) 0.2584(13) 0.4636(17) 0.105(5) Uani 0.50 1 d PD . .
C3S C 0.485(2) 0.1085(14) 0.397(2) 0.31(2) Uani 0.50 1 d PD . .
C4S C 0.460(2) 0.058(2) 0.518(2) 0.44(4) Uani 0.50 1 d PD . .
C5S C 0.4856(14) -0.0565(12) 0.5024(18) 0.234(15) Uani 0.50 1 d PD . .
C6S C 0.6290(11) -0.0867(11) 0.4872(13) 0.113(5) Uani 0.50 1 d PD . .
C7S C 0.602(3) -0.2068(14) 0.537(2) 0.221(16) Uani 0.50 1 d PD . .
C8S C 0.4945(18) -0.2694(17) 0.6557(19) 0.259(11) Uani 0.50 1 d PD . .

loop_
_atom_site_aniso_label
_atom_site_aniso_U_11
_atom_site_aniso_U_22
_atom_site_aniso_U_33
_atom_site_aniso_U_23
_atom_site_aniso_U_13
_atom_site_aniso_U_12
Cu1 0.0275(3) 0.0266(3) 0.0350(3) -0.0007(2) -0.0150(2) -0.0032(2)
O1 0.0361(12) 0.0354(13) 0.0358(13) -0.0020(10) -0.0152(10) 0.0026(10)
C1 0.041(2) 0.038(2) 0.058(3) -0.014(2) -0.0208(18) 0.0028(16)
F1 0.090(6) 0.067(5) 0.049(5) 0.024(4) 0.011(4) 0.043(4)
F2 0.121(5) 0.049(4) 0.182(8) -0.044(4) -0.120(5) 0.023(4)
F3 0.0399(12) 0.0435(13) 0.106(2) -0.0046(13) -0.0200(12) 0.0101(10)
F1A 0.058(4) 0.040(4) 0.046(5) 0.008(3) -0.011(3) 0.005(3)
F2A 0.069(4) 0.040(4) 0.080(4) -0.032(3) -0.046(3) 0.007(3)
C2 0.0390(18) 0.0356(19) 0.0344(19) -0.0085(15) -0.0166(15) 0.0028(15)
C3 0.0346(17) 0.040(2) 0.053(2) -0.0094(17) -0.0170(16) 0.0025(16)
C4 0.0465(19) 0.041(2) 0.039(2) -0.0119(16) -0.0212(16) 0.0010(16)
C5 0.068(3) 0.040(2) 0.078(4) -0.008(2) -0.030(3) -0.003(2)
F4 0.069(4) 0.103(6) 0.089(6) 0.047(5) -0.023(4) -0.026(4)
F5 0.041(4) 0.034(4) 0.217(14) 0.001(6) 0.011(6) 0.001(3)
F6 0.103(8) 0.083(6) 0.270(13) -0.111(7) -0.022(7) -0.010(6)
F4A 0.196(12) 0.154(10) 0.059(5) 0.003(6) -0.020(7) -0.126(9)
F5A 0.043(5) 0.076(6) 0.182(10) -0.011(5) -0.038(6) -0.014(4)
F6A 0.061(4) 0.030(3) 0.101(5) -0.025(3) -0.021(3) 0.001(3)
O2 0.0516(14) 0.0375(13) 0.0426(15) -0.0091(11) -0.0246(11) 0.0087(11)
Cu2 0.0273(3) 0.0333(3) 0.0559(4) -0.0045(3) -0.0085(3) -0.0092(2)
O3 0.0309(12) 0.0316(13) 0.0559(16) 0.0009(11) -0.0134(11) -0.0087(10)
C6 0.035(2) 0.038(2) 0.074(3) -0.001(2) -0.017(2) -0.0110(16)
F7 0.027(3) 0.074(5) 0.091(6) -0.037(4) -0.011(3) -0.003(3)
F8 0.069(4) 0.085(6) 0.078(5) 0.004(4) -0.034(4) -0.046(4)
F9 0.0513(13) 0.0501(14) 0.131(2) -0.0332(14) -0.0344(14) -0.0045(11)
F7A 0.070(5) 0.068(5) 0.096(7) 0.008(4) -0.051(4) -0.022(3)
F9A 0.035(4) 0.085(5) 0.080(6) -0.012(4) -0.009(3) -0.034(3)
C7 0.0294(18) 0.0228(17) 0.064(3) 0.0061(17) -0.0150(18) -0.0048(14)
C8 0.0277(17) 0.034(2) 0.068(3) -0.0055(19) -0.0032(18) -0.0070(15)
C9 0.040(2) 0.0248(18) 0.063(3) -0.0025(17) -0.0097(18) -0.0015(15)
C10 0.051(2) 0.043(3) 0.078(3) -0.017(2) 0.002(2) -0.019(2)
F10 0.105(5) 0.053(3) 0.064(4) -0.024(3) -0.017(4) 0.005(4)
F11 0.0758(16) 0.0693(17) 0.0648(17) -0.0116(14) 0.0082(13) -0.0331(14)
F12 0.070(4) 0.138(8) 0.065(5) -0.035(5) -0.011(4) -0.031(5)
F11A 0.090(4) 0.072(5) 0.072(5) -0.013(4) -0.036(4) 0.003(4)
F12A 0.095(5) 0.029(3) 0.064(4) -0.008(3) -0.023(3) -0.003(3)
O4 0.0316(12) 0.0312(13) 0.0554(16) -0.0018(11) -0.0078(11) -0.0082(10)
O01 0.0368(12) 0.0371(13) 0.0586(16) 0.0021(12) -0.0253(12) -0.0058(10)
N1 0.0347(14) 0.0268(15) 0.0541(19) -0.0009(13) -0.0192(14) -0.0049(12)
C01 0.0428(19) 0.0272(18) 0.052(2) -0.0021(16) -0.0131(17) -0.0058(15)
C02 0.058(2) 0.0285(18) 0.052(2) -0.0015(17) -0.0199(19) -0.0059(16)
C03 0.050(2) 0.042(2) 0.065(3) -0.001(2) -0.014(2) 0.0014(18)
C04 0.0436(19) 0.0316(19) 0.045(2) -0.0035(16) -0.0133(16) -0.0105(15)
C05 0.046(2) 0.041(2) 0.048(2) -0.0077(18) -0.0125(17) -0.0138(16)
C06 0.061(2) 0.049(2) 0.049(2) -0.0102(19) -0.0133(19) -0.0174(19)
N2 0.0371(14) 0.0320(15) 0.0463(18) 0.0005(13) -0.0175(13) -0.0076(12)
O02 0.0481(13) 0.0467(15) 0.0526(16) -0.0013(12) -0.0255(12) -0.0061(12)
C07 0.0289(16) 0.0323(19) 0.047(2) -0.0015(16) -0.0131(15) -0.0043(14)
C08 0.0293(16) 0.0281(18) 0.043(2) -0.0003(15) -0.0133(15) -0.0043(13)
C09 0.0335(17) 0.0316(19) 0.046(2) -0.0062(16) -0.0155(15) -0.0017(14)
N3 0.0401(15) 0.0309(16) 0.0464(18) -0.0010(13) -0.0154(14) -0.0052(13)
N4 0.0408(15) 0.0317(16) 0.0466(18) 0.0039(14) -0.0157(14) -0.0148(12)
C041 0.055(2) 0.041(2) 0.063(3) -0.0011(19) -0.024(2) -0.0195(18)
C042 0.122(4) 0.107(4) 0.100(4) -0.030(4) -0.043(4) -0.059(4)
C043 0.142(6) 0.336(14) 0.104(6) -0.049(7) -0.042(5) -0.114(8)
C044 0.276(13) 0.064(5) 0.364(17) -0.050(7) -0.178(12) 0.037(6)
C010 0.0368(18) 0.0313(19) 0.050(2) 0.0054(16) -0.0172(16) -0.0064(15)
C1S 0.158(12) 0.29(3) 0.217(18) -0.07(2) -0.142(13) -0.053(18)
C2S 0.070(7) 0.146(11) 0.125(11) -0.086(9) -0.040(7) 0.022(7)
C3S 0.173(18) 0.46(6) 0.44(4) -0.23(4) -0.23(2) 0.13(3)
C4S 0.176(16) 0.75(11) 0.61(5) -0.30(6) -0.29(3) 0.01(4)
C5S 0.104(12) 0.134(13) 0.30(3) -0.104(17) 0.107(15) -0.021(11)
C6S 0.054(6) 0.120(10) 0.137(12) 0.007(9) -0.026(7) -0.023(6)
C7S 0.27(3) 0.31(4) 0.115(17) -0.06(2) -0.072(18) -0.14(3)
C8S 0.214(15) 0.38(3) 0.42(2) -0.34(2) -0.270(16) 0.214(16)

loop_
_atom_type_symbol
_atom_type_description
_atom_type_scat_dispersion_real
_atom_type_scat_dispersion_imag
_atom_type_scat_source
C C 0.0033 0.0016 'International Tables Vol C Tables 4.2.6.8 and 6.1.1.4'
H H 0.0000 0.0000 'International Tables Vol C Tables 4.2.6.8 and 6.1.1.4'
N N 0.0061 0.0033 'International Tables Vol C Tables 4.2.6.8 and 6.1.1.4'
O O 0.0106 0.0060 'International Tables Vol C Tables 4.2.6.8 and 6.1.1.4'
F F 0.0171 0.0103 'International Tables Vol C Tables 4.2.6.8 and 6.1.1.4'
Cu Cu 0.3201 1.2651 'International Tables Vol C Tables 4.2.6.8 and 6.1.1.4'

loop_
_geom_angle_atom_site_label_1
_geom_angle_atom_site_label_2
_geom_angle_atom_site_label_3
_geom_angle
_geom_angle_site_symmetry_1
_geom_angle_site_symmetry_3
_geom_angle_publ_flag
O1 Cu1 O1 180.0 2 . ?
O1 Cu1 O2 88.48(9) 2 2 ?
O1 Cu1 O2 91.52(9) . 2 ?
O1 Cu1 O2 91.52(9) 2 . ?
O1 Cu1 O2 88.48(9) . . ?
O2 Cu1 O2 180.00(10) 2 . ?
O1 Cu1 O01 93.17(9) 2 2 ?
O1 Cu1 O01 86.83(9) . 2 ?
O2 Cu1 O01 99.08(9) 2 2 ?
O2 Cu1 O01 80.92(9) . 2 ?
O1 Cu1 O01 86.83(9) 2 . ?
O1 Cu1 O01 93.17(9) . . ?
O2 Cu1 O01 80.92(9) 2 . ?
O2 Cu1 O01 99.08(9) . . ?
O01 Cu1 O01 179.998(1) 2 . ?
C2 O1 Cu1 126.9(2) . . ?
F2 C1 F1 108.5(9) . . ?
F2 C1 F3 103.4(6) . . ?
F1 C1 F3 103.2(6) . . ?
F2 C1 F1A 102.6(8) . . ?
F1 C1 F1A 8.7(10) . . ?
F3 C1 F1A 111.3(5) . . ?
F2 C1 F2A 6.9(9) . . ?
F1 C1 F2A 111.4(8) . . ?
F3 C1 F2A 108.2(4) . . ?
F1A C1 F2A 104.8(6) . . ?
F2 C1 C2 114.0(7) . . ?
F1 C1 C2 112.8(6) . . ?
F3 C1 C2 114.0(3) . . ?
F1A C1 C2 110.8(5) . . ?
F2A C1 C2 107.2(5) . . ?
O1 C2 C3 129.0(3) . . ?
O1 C2 C1 112.7(3) . . ?
C3 C2 C1 118.3(3) . . ?
C2 C3 C4 122.4(3) . . ?
O2 C4 C3 127.8(3) . . ?
O2 C4 C5 113.6(3) . . ?
C3 C4 C5 118.6(3) . . ?
F6 C5 F4A 115.5(10) . . ?
F6 C5 F5A 87.0(10) . . ?
F4A C5 F5A 107.3(9) . . ?
F6 C5 F5 106.8(10) . . ?
F4A C5 F5 79.1(9) . . ?
F5A C5 F5 29.4(11) . . ?
F6 C5 F6A 14.0(9) . . ?
F4A C5 F6A 120.5(8) . . ?
F5A C5 F6A 97.3(8) . . ?
F5 C5 F6A 119.8(8) . . ?
F6 C5 F4 92.5(10) . . ?
F4A C5 F4 33.2(8) . . ?
F5A C5 F4 132.8(8) . . ?
F5 C5 F4 109.0(8) . . ?
F6A C5 F4 92.3(7) . . ?
F6 C5 C4 120.3(8) . . ?
F4A C5 C4 111.6(6) . . ?
F5A C5 C4 111.8(6) . . ?
F5 C5 C4 116.5(5) . . ?
F6A C5 C4 107.5(5) . . ?
F4 C5 C4 108.9(5) . . ?
F4A F4 C5 65.3(13) . . ?
F5A F5 C5 72.7(15) . . ?
F5A F5 F4A 119.5(19) . . ?
C5 F5 F4A 48.8(6) . . ?
C5 F6 F5A 50.0(7) . . ?
F4 F4A C5 81.4(15) . . ?
F4 F4A F5 127.5(19) . . ?
C5 F4A F5 52.1(6) . . ?
F5 F5A C5 78(2) . . ?
F5 F5A F6 107(2) . . ?
C5 F5A F6 43.0(7) . . ?
C4 O2 Cu1 123.4(2) . . ?
O3 Cu2 O3 180.0 2_546 . ?
O3 Cu2 O4 87.79(10) 2_546 . ?
O3 Cu2 O4 92.21(10) . . ?
O3 Cu2 O4 92.21(10) 2_546 2_546 ?
O3 Cu2 O4 87.79(10) . 2_546 ?
O4 Cu2 O4 180.0 . 2_546 ?
O3 Cu2 N3 95.13(9) 2_546 . ?
O3 Cu2 N3 84.87(9) . . ?
O4 Cu2 N3 85.84(10) . . ?
O4 Cu2 N3 94.16(10) 2_546 . ?
O3 Cu2 N3 84.87(9) 2_546 2_546 ?
O3 Cu2 N3 95.13(9) . 2_546 ?
O4 Cu2 N3 94.16(10) . 2_546 ?
O4 Cu2 N3 85.84(10) 2_546 2_546 ?
N3 Cu2 N3 180.0 . 2_546 ?
C7 O3 Cu2 124.8(3) . . ?
F7 C6 F7A 90.3(7) . . ?
F7 C6 F9 109.1(6) . . ?
F7A C6 F9 117.8(6) . . ?
F7 C6 F8 105.4(8) . . ?
F7A C6 F8 22.6(7) . . ?
F9 C6 F8 96.5(5) . . ?
F7 C6 F9A 15.9(11) . . ?
F7A C6 F9A 105.4(8) . . ?
F9 C6 F9A 105.3(6) . . ?
F8 C6 F9A 121.4(8) . . ?
F7 C6 C7 118.9(7) . . ?
F7A C6 C7 108.2(6) . . ?
F9 C6 C7 111.4(3) . . ?
F8 C6 C7 113.0(5) . . ?
F9A C6 C7 108.2(7) . . ?
C6 F7 F7A 45.3(5) . . ?
F7A F8 C6 70(2) . . ?
F8 F7A C6 88(2) . . ?
F8 F7A F7 117(2) . . ?
C6 F7A F7 44.5(5) . . ?
O3 C7 C8 128.3(3) . . ?
O3 C7 C6 112.4(4) . . ?
C8 C7 C6 119.3(3) . . ?
C7 C8 C9 121.8(3) . . ?
O4 C9 C8 127.9(4) . . ?
O4 C9 C10 113.7(3) . . ?
C8 C9 C10 118.4(3) . . ?
F12 C10 F12A 73.0(6) . . ?
F12 C10 F11 117.4(6) . . ?
F12A C10 F11 113.3(5) . . ?
F12 C10 F10 105.5(6) . . ?
F12A C10 F10 32.7(4) . . ?
F11 C10 F10 101.0(4) . . ?
F12 C10 F11A 28.6(6) . . ?
F12A C10 F11A 99.7(6) . . ?
F11 C10 F11A 97.7(5) . . ?
F10 C10 F11A 132.3(6) . . ?
F12 C10 C9 114.1(5) . . ?
F12A C10 C9 119.1(5) . . ?
F11 C10 C9 114.0(4) . . ?
F10 C10 C9 102.1(5) . . ?
F11A C10 C9 109.4(5) . . ?
F12A F10 C10 62.0(9) . . ?
F11A F12 C10 100.1(16) . . ?
F11A F12 F12A 149.5(16) . . ?
C10 F12 F12A 56.6(5) . . ?
F12 F11A C10 51.3(13) . . ?
F10 F12A C10 85.3(10) . . ?
F10 F12A F12 135.4(12) . . ?
C10 F12A F12 50.4(5) . . ?
C9 O4 Cu2 123.7(3) . . ?
N1 O01 Cu1 124.00(19) . . ?
O01 N1 C07 125.0(3) . . ?
O01 N1 C01 121.4(3) . . ?
C07 N1 C01 112.4(3) . . ?
N1 C01 C02 111.6(3) . . ?
N1 C01 C03 106.1(3) . . ?
C02 C01 C03 110.4(3) . . ?
N1 C01 C04 99.8(2) . . ?
C02 C01 C04 115.2(3) . . ?
C03 C01 C04 113.0(3) . . ?
N2 C04 C06 109.5(3) . . ?
N2 C04 C05 105.5(3) . . ?
C06 C04 C05 110.9(3) . . ?
N2 C04 C01 100.3(3) . . ?
C06 C04 C01 115.3(3) . . ?
C05 C04 C01 114.1(3) . . ?
O02 N2 C07 125.2(3) . . ?
O02 N2 C04 122.5(3) . . ?
C07 N2 C04 111.8(3) . . ?
N1 C07 N2 107.9(3) . . ?
N1 C07 C08 126.8(3) . . ?
N2 C07 C08 125.3(3) . . ?
C010 C08 C09 103.7(3) . . ?
C010 C08 C07 126.9(3) . . ?
C09 C08 C07 129.4(3) . . ?
N3 C09 C08 112.1(3) . . ?
C09 N3 N4 104.8(3) . . ?
C09 N3 Cu2 123.9(2) . . ?
N4 N3 Cu2 131.1(2) . . ?
C010 N4 N3 111.8(3) . . ?
C010 N4 C041 127.6(3) . . ?
N3 N4 C041 120.6(3) . . ?
C042 C041 N4 114.4(3) . . ?
C041 C042 C043 108.1(5) . . ?
C044 C043 C042 97.0(10) . . ?
N4 C010 C08 107.7(3) . . ?
C8S C1S C3S 127(3) 2_656 . ?
C8S C1S C7S 92(3) 2_656 2_656 ?
C3S C1S C7S 70.5(14) . 2_656 ?
C8S C1S C2S 73(3) 2_656 . ?
C3S C1S C2S 95.0(14) . . ?
C7S C1S C2S 24.9(10) 2_656 . ?
C7S C2S C8S 82(3) 2_656 2_656 ?
C7S C2S C1S 61(3) 2_656 . ?
C8S C2S C1S 27.3(9) 2_656 . ?
C5S C3S C6S 58.7(12) 2_656 2_656 ?
C5S C3S C1S 132(2) 2_656 . ?
C6S C3S C1S 106.5(16) 2_656 . ?
C5S C3S C4S 20.1(10) 2_656 . ?
C6S C3S C4S 38.8(11) 2_656 . ?
C1S C3S C4S 129(2) . . ?
C5S C3S C7S 89.9(17) 2_656 2_656 ?
C6S C3S C7S 58.2(11) 2_656 2_656 ?
C1S C3S C7S 51.2(13) . 2_656 ?
C4S C3S C7S 79.3(17) . 2_656 ?
C5S C4S C6S 146(6) 2_656 2_656 ?
C5S C4S C3S 78(5) 2_656 . ?
C6S C4S C3S 69.3(19) 2_656 . ?
C5S C4S C5S 79(4) 2_656 . ?
C6S C4S C5S 111(2) 2_656 . ?
C3S C4S C5S 96.7(15) . . ?
C5S C4S C4S 61(4) 2_656 2_656 ?
C6S C4S C4S 126(3) 2_656 2_656 ?
C3S C4S C4S 92(2) . 2_656 ?
C5S C4S C4S 17.6(10) . 2_656 ?
C4S C5S C3S 82(4) 2_656 2_656 ?
C4S C5S C6S 22(4) 2_656 . ?
C3S C5S C6S 60.5(11) 2_656 . ?
C4S C5S C4S 101(4) 2_656 . ?
C3S C5S C4S 100.7(16) 2_656 . ?
C6S C5S C4S 108.5(16) . . ?
C4S C5S C5S 81(4) 2_656 2_656 ?
C3S C5S C5S 98(2) 2_656 2_656 ?
C6S C5S C5S 89.9(16) . 2_656 ?
C4S C5S C5S 19.9(10) . 2_656 ?
C4S C6S C3S 71.9(16) 2_656 2_656 ?
C4S C6S C5S 12(2) 2_656 . ?
C3S C6S C5S 60.7(13) 2_656 . ?
C4S C6S C7S 105(2) 2_656 . ?
C3S C6S C7S 67.2(13) 2_656 . ?
C5S C6S C7S 96.4(11) . . ?
C2S C7S C1S 94(3) 2_656 2_656 ?
C2S C7S C6S 155(4) 2_656 . ?
C1S C7S C6S 109.9(19) 2_656 . ?
C2S C7S C8S 74(3) 2_656 . ?
C1S C7S C8S 27.6(9) 2_656 . ?
C6S C7S C8S 132.0(19) . . ?
C2S C7S C3S 151(4) 2_656 2_656 ?
C1S C7S C3S 58.3(13) 2_656 2_656 ?
C6S C7S C3S 54.7(11) . 2_656 ?
C8S C7S C3S 77.3(16) . 2_656 ?
C1S C8S C7S 61(3) 2_656 . ?
C1S C8S C2S 80(3) 2_656 2_656 ?
C7S C8S C2S 24.6(9) . 2_656 ?

loop_
_geom_bond_atom_site_label_1
_geom_bond_atom_site_label_2
_geom_bond_distance
_geom_bond_site_symmetry_2
_geom_bond_publ_flag
Cu1 O1 1.951(2) 2 ?
Cu1 O1 1.951(2) . ?
Cu1 O2 2.087(2) 2 ?
Cu1 O2 2.087(2) . ?
Cu1 O01 2.171(3) 2 ?
Cu1 O01 2.171(3) . ?
O1 C2 1.246(4) . ?
C1 F2 1.157(13) . ?
C1 F1 1.199(12) . ?
C1 F3 1.311(4) . ?
C1 F1A 1.398(11) . ?
C1 F2A 1.459(12) . ?
C1 C2 1.517(5) . ?
C2 C3 1.360(5) . ?
C3 C4 1.384(5) . ?
C4 O2 1.242(4) . ?
C4 C5 1.508(6) . ?
C5 F6 1.133(14) . ?
C5 F4A 1.243(10) . ?
C5 F5A 1.273(12) . ?
C5 F5 1.304(10) . ?
C5 F6A 1.422(11) . ?
C5 F4 1.352(11) . ?
F4 F4A 0.749(16) . ?
F5 F5A 0.66(2) . ?
F5 F4A 1.622(18) . ?
F6 F5A 1.660(16) . ?
Cu2 O3 1.924(2) 2_546 ?
Cu2 O3 1.924(2) . ?
Cu2 O4 1.953(2) . ?
Cu2 O4 1.953(2) 2_546 ?
Cu2 N3 2.476(3) . ?
Cu2 N3 2.476(3) 2_546 ?
O3 C7 1.249(4) . ?
C6 F7 1.268(9) . ?
C6 F7A 1.286(13) . ?
C6 F9 1.303(4) . ?
C6 F8 1.371(13) . ?
C6 F9A 1.384(11) . ?
C6 C7 1.513(5) . ?
F7 F7A 1.810(15) . ?
F8 F7A 0.527(17) . ?
C7 C8 1.369(5) . ?
C8 C9 1.381(5) . ?
C9 O4 1.252(4) . ?
C9 C10 1.512(6) . ?
C10 F12 1.172(10) . ?
C10 F12A 1.269(8) . ?
C10 F11 1.298(5) . ?
C10 F10 1.433(9) . ?
C10 F11A 1.478(11) . ?
F10 F12A 0.777(8) . ?
F12 F11A 0.719(10) . ?
F12 F12A 1.454(11) . ?
O01 N1 1.297(4) . ?
N1 C07 1.327(4) . ?
N1 C01 1.490(4) . ?
C01 C02 1.510(5) . ?
C01 C03 1.529(5) . ?
C01 C04 1.539(5) . ?
C04 N2 1.493(4) . ?
C04 C06 1.504(5) . ?
C04 C05 1.519(5) . ?
N2 O02 1.268(3) . ?
N2 C07 1.346(4) . ?
C07 C08 1.422(5) . ?
C08 C010 1.387(5) . ?
C08 C09 1.396(5) . ?
C09 N3 1.311(4) . ?
N3 N4 1.364(4) . ?
N4 C010 1.318(4) . ?
N4 C041 1.454(4) . ?
C041 C042 1.428(7) . ?
C042 C043 1.692(10) . ?
C043 C044 1.204(10) . ?
C1S C8S 0.75(2) 2_656 ?
C1S C3S 1.544(18) . ?
C1S C7S 1.41(3) 2_656 ?
C1S C2S 1.61(3) . ?
C2S C7S 0.68(2) 2_656 ?
C2S C8S 1.57(3) 2_656 ?
C3S C5S 1.52(4) 2_656 ?
C3S C6S 1.51(3) 2_656 ?
C3S C4S 1.54(2) . ?
C3S C7S 1.71(3) 2_656 ?
C4S C5S 0.53(3) 2_656 ?
C4S C6S 1.01(2) 2_656 ?
C4S C5S 1.548(19) . ?
C4S C4S 1.73(5) 2_656 ?
C5S C4S 0.53(3) 2_656 ?
C5S C3S 1.52(4) 2_656 ?
C5S C6S 1.486(16) . ?
C5S C5S 1.54(3) 2_656 ?
C6S C4S 1.01(2) 2_656 ?
C6S C3S 1.51(3) 2_656 ?
C6S C7S 1.576(16) . ?
C7S C2S 0.68(2) 2_656 ?
C7S C1S 1.41(3) 2_656 ?
C7S C8S 1.620(19) . ?
C7S C3S 1.71(3) 2_656 ?
C8S C1S 0.75(2) 2_656 ?
C8S C2S 1.57(3) 2_656 ?
